data_4329642
loop_
_publ_author_name
'Guoqi Zhang'
'Brian L. Scott'
'Ruilian Wu'
'L. A. Pete Silks'
'Susan K. Hanson'

_publ_section_title
;
 Aerobic Oxidation Reactions Catalyzed by Vanadium Complexes of
 Bis(Phenolate) Ligands
;
_journal_name_full 'Inorganic Chemistry'
_journal_page_first 7354
_journal_page_last 7361
_journal_paper_doi 10.1021/ic3007525
_journal_volume 51
_journal_year 2012
_chemical_formula_sum 'C41 H52 N O5 V'
_chemical_formula_weight 689.78
_chemical_name_systematic
; 
 ? 
;
_space_group_IT_number 14
_symmetry_cell_setting monoclinic
_symmetry_space_group_name_Hall '-P 2ybc'
_symmetry_space_group_name_H-M 'P 1 21/c 1'
_atom_sites_solution_hydrogens geom
_atom_sites_solution_primary direct
_atom_sites_solution_secondary difmap
_audit_creation_method SHELXL-97
_cell_angle_alpha 90.00
_cell_angle_beta 95.287(2)
_cell_angle_gamma 90.00
_cell_formula_units_Z 4
_cell_length_a 13.606(2)
_cell_length_b 19.171(3)
_cell_length_c 14.294(2)
_cell_measurement_temperature 120(1)
_cell_volume 3712.6(10)
_computing_cell_refinement 'SAINT+, v. 7.66a (Bruker AXS, 2009)'
_computing_data_collection 'APEX II, v. 7.0 (Bruker AXS, 2009)'
_computing_data_reduction 'SAINT+, v. 7.66a (Bruker AXS, 2009)'
_computing_molecular_graphics 'SHELXTL, v. 6.14, (Bruker AXS, 2000)'
_computing_publication_material 'SHELXTL, v. 6.14, (Bruker AXS, 2000)'
_computing_structure_refinement 'SHELXL-97 (Sheldrick, 1997)'
_computing_structure_solution 'SHELXS-97 (Sheldrick, 1990)'
_diffrn_ambient_temperature 120(1)
_diffrn_measured_fraction_theta_full 0.999
_diffrn_measured_fraction_theta_max 0.996
_diffrn_measurement_device_type 'Bruker D8 with APEXII CCD'
_diffrn_measurement_method '\w scans'
_diffrn_radiation_monochromator graphite
_diffrn_radiation_source 'fine-focus sealed tube'
_diffrn_radiation_type MoK\a
_diffrn_radiation_wavelength 0.71073
_diffrn_reflns_av_R_equivalents 0.1086
_diffrn_reflns_av_sigmaI/netI 0.0868
_diffrn_reflns_limit_h_max 16
_diffrn_reflns_limit_h_min -16
_diffrn_reflns_limit_k_max 23
_diffrn_reflns_limit_k_min -23
_diffrn_reflns_limit_l_max 17
_diffrn_reflns_limit_l_min -17
_diffrn_reflns_number 36407
_diffrn_reflns_theta_full 25.00
_diffrn_reflns_theta_max 25.68
_diffrn_reflns_theta_min 1.84
_diffrn_standards_decay_% 0
_diffrn_standards_interval_count 0
_diffrn_standards_interval_time 0
_diffrn_standards_number 0
_exptl_absorpt_coefficient_mu 0.311
_exptl_absorpt_correction_T_max 0.9578
_exptl_absorpt_correction_T_min 0.9519
_exptl_absorpt_correction_type multi-scan
_exptl_absorpt_process_details 'SADABS v. 1 (Sheldrick, 2008)'
_exptl_crystal_colour orange
_exptl_crystal_density_diffrn 1.234
_exptl_crystal_description block
_exptl_crystal_F_000 1472
_exptl_crystal_size_max 0.16
_exptl_crystal_size_mid 0.16
_exptl_crystal_size_min 0.14
_refine_diff_density_max 0.298
_refine_diff_density_min -0.375
_refine_diff_density_rms 0.064
_refine_ls_extinction_method none
_refine_ls_goodness_of_fit_ref 1.049
_refine_ls_hydrogen_treatment constr
_refine_ls_matrix_type full
_refine_ls_number_parameters 446
_refine_ls_number_reflns 7019
_refine_ls_number_restraints 12
_refine_ls_restrained_S_all 1.049
_refine_ls_R_factor_all 0.1042
_refine_ls_R_factor_gt 0.0484
_refine_ls_shift/su_max 0.001
_refine_ls_shift/su_mean 0.000
_refine_ls_structure_factor_coef Fsqd
_refine_ls_weighting_details 'calc w=1/[\s^2^(Fo^2^)+(0.0404P)^2^+0.0000P] where P=(Fo^2^+2Fc^2^)/3'
_refine_ls_weighting_scheme calc
_refine_ls_wR_factor_gt 0.0922
_refine_ls_wR_factor_ref 0.1099
_reflns_number_gt 4368
_reflns_number_total 7019
_reflns_threshold_expression >2sigma(I)
_cod_data_source_file ic3007525_si_002_4.cif
_cod_data_source_block apx1403
_cod_original_cell_volume 3712.7(10)
_cod_original_sg_symbol_H-M 'P 21/c'
_cod_database_code 4329642

loop_
_symmetry_equiv_pos_as_xyz
'x, y, z'
'-x, y+1/2, -z+1/2'
'-x, -y, -z'
'x, -y-1/2, z-1/2'

loop_
_atom_site_label
_atom_site_type_symbol
_atom_site_fract_x
_atom_site_fract_y
_atom_site_fract_z
_atom_site_U_iso_or_equiv
_atom_site_adp_type
_atom_site_occupancy
_atom_site_symmetry_multiplicity
_atom_site_calc_flag
_atom_site_refinement_flags
V1 V 0.98809(4) 0.97514(2) 0.21022(3) 0.01797(13) Uani 1 1 d .
N1 N 0.99678(16) 1.09018(11) 0.23541(14) 0.0176(5) Uani 1 1 d .
O1 O 1.04040(13) 0.95644(9) 0.31058(12) 0.0219(5) Uani 1 1 d .
O2 O 0.96545(13) 0.89077(9) 0.16009(12) 0.0196(4) Uani 1 1 d .
O3 O 0.85474(13) 0.99138(9) 0.21052(12) 0.0179(4) Uani 1 1 d .
O4 O 1.07703(14) 0.99509(9) 0.12514(12) 0.0197(4) Uani 1 1 d .
O5 O 0.83013(14) 0.59546(9) 0.03273(13) 0.0247(5) Uani 1 1 d .
C1 C 0.8092(2) 1.02141(14) 0.28080(18) 0.0178(6) Uani 1 1 d .
C2 C 0.7294(2) 0.98830(13) 0.31858(19) 0.0189(6) Uani 1 1 d .
C3 C 0.6922(2) 1.02105(14) 0.39468(18) 0.0198(6) Uani 1 1 d .
H3 H 0.6397 0.9999 0.4209 0.024 Uiso 1 1 calc R
C4 C 0.7286(2) 1.08375(14) 0.43451(18) 0.0187(6) Uani 1 1 d .
C5 C 0.80208(19) 1.11636(14) 0.39057(18) 0.0185(6) Uani 1 1 d .
H5 H 0.8253 1.1595 0.4127 0.022 Uiso 1 1 calc R
C6 C 0.84282(19) 1.08643(13) 0.31344(18) 0.0164(6) Uani 1 1 d .
C7 C 0.9186(2) 1.12497(14) 0.26700(18) 0.0181(6) Uani 1 1 d .
C8 C 0.9098(2) 1.19719(13) 0.25934(18) 0.0196(6) Uani 1 1 d .
H8 H 0.8544 1.2195 0.2786 0.023 Uiso 1 1 calc R
C9 C 0.9827(2) 1.23548(14) 0.22353(19) 0.0215(7) Uani 1 1 d .
H9 H 0.9769 1.2836 0.2172 0.026 Uiso 1 1 calc R
C10 C 1.0642(2) 1.20138(13) 0.19719(19) 0.0197(6) Uani 1 1 d .
H10 H 1.1150 1.2267 0.1740 0.024 Uiso 1 1 calc R
C11 C 1.0718(2) 1.12896(13) 0.20493(18) 0.0176(6) Uani 1 1 d .
C12 C 1.1639(2) 1.09509(13) 0.18228(18) 0.0180(6) Uani 1 1 d .
C13 C 1.2530(2) 1.13145(14) 0.19832(19) 0.0211(7) Uani 1 1 d .
H13 H 1.2525 1.1755 0.2255 0.025 Uiso 1 1 calc R
C14 C 1.3412(2) 1.10447(14) 0.17542(19) 0.0210(7) Uani 1 1 d .
C15 C 1.3387(2) 1.03741(14) 0.13661(19) 0.0229(7) Uani 1 1 d .
H15 H 1.3978 1.0182 0.1211 0.027 Uiso 1 1 calc R
C16 C 1.2535(2) 0.99782(13) 0.11985(19) 0.0198(7) Uani 1 1 d .
C17 C 1.1651(2) 1.02801(14) 0.14283(18) 0.0176(6) Uani 1 1 d .
C18 C 0.6866(2) 0.91880(14) 0.2790(2) 0.0229(7) Uani 1 1 d .
C19 C 0.7654(2) 0.86123(13) 0.29191(19) 0.0229(7) Uani 1 1 d .
H19A H 0.8203 0.8733 0.2575 0.034 Uiso 1 1 calc R
H19B H 0.7376 0.8178 0.2689 0.034 Uiso 1 1 calc R
H19C H 0.7874 0.8567 0.3574 0.034 Uiso 1 1 calc R
C20 C 0.6508(2) 0.92655(14) 0.1746(2) 0.0279(7) Uani 1 1 d .
H20A H 0.6004 0.9616 0.1673 0.042 Uiso 1 1 calc R
H20B H 0.6245 0.8829 0.1509 0.042 Uiso 1 1 calc R
H20C H 0.7052 0.9400 0.1403 0.042 Uiso 1 1 calc R
C21 C 0.5982(2) 0.89552(15) 0.3300(2) 0.0318(8) Uani 1 1 d .
H21A H 0.6193 0.8869 0.3949 0.048 Uiso 1 1 calc R
H21B H 0.5710 0.8536 0.3016 0.048 Uiso 1 1 calc R
H21C H 0.5489 0.9315 0.3254 0.048 Uiso 1 1 calc R
C22 C 0.6864(2) 1.11279(14) 0.52270(19) 0.0234(7) Uani 1 1 d .
C23 C 0.6831(2) 1.05594(15) 0.5975(2) 0.0330(8) Uani 1 1 d .
H23A H 0.6422 1.0182 0.5729 0.049 Uiso 1 1 calc R
H23B H 0.6563 1.0750 0.6519 0.049 Uiso 1 1 calc R
H23C H 0.7486 1.0390 0.6148 0.049 Uiso 1 1 calc R
C24 C 0.5818(2) 1.13914(17) 0.4954(2) 0.0384(9) Uani 1 1 d .
H24A H 0.5837 1.1760 0.4503 0.058 Uiso 1 1 calc R
H24B H 0.5540 1.1563 0.5503 0.058 Uiso 1 1 calc R
H24C H 0.5419 1.1016 0.4686 0.058 Uiso 1 1 calc R
C25 C 0.7485(2) 1.17351(16) 0.5654(2) 0.0407(9) Uani 1 1 d .
H25A H 0.8150 1.1580 0.5815 0.061 Uiso 1 1 calc R
H25B H 0.7209 1.1898 0.6209 0.061 Uiso 1 1 calc R
H25C H 0.7485 1.2108 0.5206 0.061 Uiso 1 1 calc R
C26 C 1.4367(2) 1.14730(14) 0.1873(2) 0.0249(7) Uani 1 1 d .
C27 C 1.4378(2) 1.19632(15) 0.2726(2) 0.0336(8) Uani 1 1 d .
H27A H 1.3853 1.2297 0.2623 0.050 Uiso 1 1 calc R
H27B H 1.4999 1.2203 0.2808 0.050 Uiso 1 1 calc R
H27C H 1.4288 1.1695 0.3279 0.050 Uiso 1 1 calc R
C28 C 1.4428(2) 1.19119(16) 0.0984(2) 0.0404(9) Uani 1 1 d .
H28A H 1.4418 1.1610 0.0448 0.061 Uiso 1 1 calc R
H28B H 1.5030 1.2177 0.1039 0.061 Uiso 1 1 calc R
H28C H 1.3875 1.2224 0.0909 0.061 Uiso 1 1 calc R
C29 C 1.5283(2) 1.10120(15) 0.2022(2) 0.0380(9) Uani 1 1 d .
H29A H 1.5218 1.0702 0.2540 0.057 Uiso 1 1 calc R
H29B H 1.5857 1.1300 0.2157 0.057 Uiso 1 1 calc R
H29C H 1.5352 1.0745 0.1464 0.057 Uiso 1 1 calc R
C30 C 1.2570(2) 0.92315(14) 0.0785(2) 0.0223(7) Uani 1 1 d .
C31 C 1.3624(2) 0.90107(15) 0.0631(2) 0.0354(8) Uani 1 1 d .
H31A H 1.3615 0.8551 0.0364 0.053 Uiso 1 1 calc R
H31B H 1.4021 0.9009 0.1222 0.053 Uiso 1 1 calc R
H31C H 1.3897 0.9333 0.0211 0.053 Uiso 1 1 calc R
C32 C 1.1959(2) 0.92079(15) -0.01726(19) 0.0305(8) Uani 1 1 d .
H32A H 1.1954 0.8740 -0.0414 0.046 Uiso 1 1 calc R
H32B H 1.2247 0.9515 -0.0602 0.046 Uiso 1 1 calc R
H32C H 1.1295 0.9353 -0.0101 0.046 Uiso 1 1 calc R
C33 C 1.2167(2) 0.86981(13) 0.14529(19) 0.0246(7) Uani 1 1 d .
H33A H 1.1482 0.8792 0.1510 0.037 Uiso 1 1 calc R
H33B H 1.2530 0.8732 0.2060 0.037 Uiso 1 1 calc R
H33C H 1.2237 0.8237 0.1207 0.037 Uiso 1 1 calc R
C34 C 0.9186(2) 0.88263(14) 0.06648(19) 0.0238(7) Uani 1 1 d U
H34A H 0.9623 0.8985 0.0210 0.029 Uiso 1 1 calc R
H34B H 0.8586 0.9101 0.0588 0.029 Uiso 1 1 calc R
C35 C 0.8950(2) 0.80684(14) 0.05123(18) 0.0208(7) Uani 1 1 d .
C36 C 0.9673(2) 0.76004(14) 0.03031(19) 0.0217(7) Uani 1 1 d .
H36 H 1.0299 0.7767 0.0211 0.026 Uiso 1 1 calc R
C37 C 0.9491(2) 0.68922(14) 0.02279(18) 0.0196(6) Uani 1 1 d .
H37 H 0.9986 0.6587 0.0081 0.024 Uiso 1 1 calc R
C38 C 0.8563(2) 0.66431(14) 0.03737(18) 0.0193(7) Uani 1 1 d .
C39 C 0.7823(2) 0.71025(14) 0.05645(19) 0.0257(7) Uani 1 1 d .
H39 H 0.7195 0.6936 0.0649 0.031 Uiso 1 1 calc R
C40 C 0.8018(2) 0.78072(15) 0.06294(19) 0.0255(7) Uani 1 1 d .
H40 H 0.7516 0.8113 0.0754 0.031 Uiso 1 1 calc R
C41 C 0.9055(2) 0.54800(13) 0.0091(2) 0.0246(7) Uani 1 1 d U
H41A H 0.9249 0.5593 -0.0520 0.037 Uiso 1 1 calc R
H41B H 0.8805 0.5012 0.0088 0.037 Uiso 1 1 calc R
H41C H 0.9616 0.5518 0.0547 0.037 Uiso 1 1 calc R

loop_
_atom_site_aniso_label
_atom_site_aniso_U_11
_atom_site_aniso_U_22
_atom_site_aniso_U_33
_atom_site_aniso_U_23
_atom_site_aniso_U_13
_atom_site_aniso_U_12
V1 0.0249(3) 0.0127(2) 0.0164(3) -0.0016(2) 0.0028(2) -0.0004(2)
N1 0.0201(13) 0.0183(13) 0.0143(13) -0.0021(10) 0.0013(10) 0.0012(10)
O1 0.0300(12) 0.0168(10) 0.0181(11) -0.0003(8) -0.0012(9) 0.0020(9)
O2 0.0275(11) 0.0141(10) 0.0173(11) -0.0032(8) 0.0017(9) -0.0011(8)
O3 0.0222(11) 0.0152(10) 0.0166(10) -0.0028(8) 0.0039(8) -0.0002(8)
O4 0.0263(11) 0.0164(10) 0.0168(11) -0.0024(8) 0.0046(9) -0.0023(9)
O5 0.0296(12) 0.0150(11) 0.0298(12) -0.0043(9) 0.0047(9) -0.0024(9)
C1 0.0204(16) 0.0177(15) 0.0146(15) 0.0012(12) -0.0014(12) 0.0053(13)
C2 0.0216(16) 0.0160(15) 0.0184(16) 0.0004(12) -0.0019(13) 0.0031(12)
C3 0.0198(16) 0.0195(15) 0.0202(16) 0.0015(13) 0.0028(12) 0.0010(13)
C4 0.0222(16) 0.0176(15) 0.0162(15) -0.0019(12) 0.0012(13) 0.0044(13)
C5 0.0215(16) 0.0138(15) 0.0198(16) -0.0030(12) -0.0007(13) 0.0015(12)
C6 0.0174(15) 0.0135(14) 0.0179(15) -0.0011(12) -0.0008(12) 0.0008(12)
C7 0.0249(17) 0.0178(15) 0.0108(15) -0.0022(12) -0.0025(12) -0.0011(13)
C8 0.0243(17) 0.0170(15) 0.0176(16) -0.0030(12) 0.0031(13) 0.0025(13)
C9 0.0305(18) 0.0128(15) 0.0207(17) 0.0004(12) -0.0008(14) -0.0006(13)
C10 0.0247(17) 0.0149(15) 0.0198(16) -0.0005(12) 0.0039(13) -0.0019(13)
C11 0.0222(16) 0.0157(15) 0.0146(15) -0.0024(12) -0.0007(12) -0.0005(12)
C12 0.0249(16) 0.0154(15) 0.0136(15) 0.0028(12) 0.0014(12) 0.0019(13)
C13 0.0301(18) 0.0133(15) 0.0197(16) 0.0000(12) 0.0023(13) -0.0010(13)
C14 0.0271(17) 0.0155(15) 0.0205(16) 0.0030(12) 0.0024(13) 0.0014(13)
C15 0.0237(17) 0.0212(17) 0.0246(17) 0.0027(13) 0.0068(13) 0.0032(13)
C16 0.0269(17) 0.0145(15) 0.0184(16) 0.0024(12) 0.0031(13) -0.0010(13)
C17 0.0220(16) 0.0168(15) 0.0142(15) 0.0030(12) 0.0027(12) -0.0018(13)
C18 0.0270(17) 0.0163(15) 0.0253(17) -0.0036(13) 0.0014(14) 0.0001(13)
C19 0.0311(18) 0.0166(15) 0.0208(17) 0.0015(12) 0.0008(14) -0.0015(13)
C20 0.0270(18) 0.0200(16) 0.0355(19) -0.0053(14) -0.0027(15) 0.0026(14)
C21 0.0329(19) 0.0212(17) 0.043(2) -0.0090(15) 0.0109(16) -0.0075(14)
C22 0.0274(17) 0.0237(16) 0.0197(16) -0.0038(13) 0.0051(13) -0.0001(14)
C23 0.047(2) 0.0321(18) 0.0204(18) -0.0004(14) 0.0072(15) 0.0006(16)
C24 0.039(2) 0.043(2) 0.034(2) -0.0023(16) 0.0100(16) 0.0143(17)
C25 0.054(2) 0.041(2) 0.029(2) -0.0177(16) 0.0183(17) -0.0137(18)
C26 0.0217(17) 0.0192(16) 0.0336(19) 0.0022(13) 0.0020(14) 0.0002(13)
C27 0.0288(19) 0.0284(18) 0.043(2) -0.0057(16) -0.0011(16) -0.0010(15)
C28 0.035(2) 0.036(2) 0.049(2) 0.0136(17) 0.0017(17) -0.0120(16)
C29 0.0300(19) 0.0228(18) 0.061(2) -0.0057(16) 0.0025(17) 0.0007(15)
C30 0.0270(17) 0.0151(15) 0.0257(17) -0.0018(13) 0.0073(14) 0.0015(13)
C31 0.035(2) 0.0239(18) 0.049(2) -0.0100(15) 0.0130(17) 0.0031(15)
C32 0.048(2) 0.0231(17) 0.0212(17) -0.0033(13) 0.0068(15) 0.0029(15)
C33 0.0356(19) 0.0165(15) 0.0222(17) -0.0004(13) 0.0053(14) 0.0034(14)
C34 0.0328(17) 0.0193(15) 0.0191(15) -0.0005(12) 0.0008(13) -0.0007(13)
C35 0.0325(18) 0.0170(15) 0.0121(15) -0.0007(12) -0.0023(13) -0.0006(13)
C36 0.0233(17) 0.0217(17) 0.0205(16) -0.0010(13) 0.0046(13) -0.0034(13)
C37 0.0268(17) 0.0158(15) 0.0164(16) -0.0025(12) 0.0025(13) 0.0038(13)
C38 0.0296(18) 0.0143(15) 0.0135(15) -0.0017(12) -0.0009(13) -0.0019(13)
C39 0.0263(18) 0.0247(18) 0.0273(18) -0.0079(14) 0.0087(14) -0.0033(14)
C40 0.0303(19) 0.0223(17) 0.0239(17) -0.0070(13) 0.0032(14) 0.0085(14)
C41 0.0326(18) 0.0139(15) 0.0269(17) -0.0015(12) 0.0008(14) 0.0035(13)

loop_
_atom_type_symbol
_atom_type_description
_atom_type_scat_dispersion_real
_atom_type_scat_dispersion_imag
_atom_type_scat_source
C C 0.0033 0.0016 'International Tables Vol C Tables 4.2.6.8 and 6.1.1.4'
H H 0.0000 0.0000 'International Tables Vol C Tables 4.2.6.8 and 6.1.1.4'
N N 0.0061 0.0033 'International Tables Vol C Tables 4.2.6.8 and 6.1.1.4'
O O 0.0106 0.0060 'International Tables Vol C Tables 4.2.6.8 and 6.1.1.4'
V V 0.3005 0.5294 'International Tables Vol C Tables 4.2.6.8 and 6.1.1.4'

loop_
_geom_angle_atom_site_label_1
_geom_angle_atom_site_label_2
_geom_angle_atom_site_label_3
_geom_angle
O1 V1 O2 101.84(9)
O1 V1 O4 112.29(9)
O2 V1 O4 91.30(8)
O1 V1 O3 113.40(9)
O2 V1 O3 91.17(8)
O4 V1 O3 132.62(8)
O1 V1 N1 93.72(8)
O2 V1 N1 164.44(8)
O4 V1 N1 82.69(8)
O3 V1 N1 82.55(8)
C7 N1 C11 117.8(2)
C7 N1 V1 120.20(17)
C11 N1 V1 121.03(17)
C34 O2 V1 121.19(15)
C1 O3 V1 126.23(16)
C17 O4 V1 126.79(16)
C38 O5 C41 115.8(2)
O3 C1 C6 118.0(2)
O3 C1 C2 120.9(2)
C6 C1 C2 121.1(2)
C3 C2 C1 116.5(2)
C3 C2 C18 121.7(2)
C1 C2 C18 121.9(2)
C2 C3 C4 124.4(3)
C5 C4 C3 116.6(2)
C5 C4 C22 123.4(2)
C3 C4 C22 120.0(2)
C4 C5 C6 121.9(2)
C1 C6 C5 119.2(2)
C1 C6 C7 121.3(2)
C5 C6 C7 119.5(2)
N1 C7 C8 121.5(2)
N1 C7 C6 120.1(2)
C8 C7 C6 118.4(2)
C9 C8 C7 120.2(3)
C10 C9 C8 118.6(2)
C9 C10 C11 120.6(3)
N1 C11 C10 121.0(2)
N1 C11 C12 120.4(2)
C10 C11 C12 118.6(2)
C13 C12 C17 118.7(2)
C13 C12 C11 119.1(2)
C17 C12 C11 122.2(2)
C14 C13 C12 122.4(3)
C13 C14 C15 116.7(3)
C13 C14 C26 121.5(2)
C15 C14 C26 121.7(3)
C16 C15 C14 124.1(3)
C15 C16 C17 117.1(2)
C15 C16 C30 121.0(2)
C17 C16 C30 121.9(2)
O4 C17 C16 121.8(2)
O4 C17 C12 117.3(2)
C16 C17 C12 120.9(2)
C21 C18 C20 107.4(2)
C21 C18 C19 107.7(2)
C20 C18 C19 110.0(2)
C21 C18 C2 111.4(2)
C20 C18 C2 110.4(2)
C19 C18 C2 109.9(2)
C24 C22 C23 109.1(2)
C24 C22 C25 108.5(2)
C23 C22 C25 108.3(2)
C24 C22 C4 108.7(2)
C23 C22 C4 110.7(2)
C25 C22 C4 111.6(2)
C29 C26 C14 112.2(2)
C29 C26 C28 109.1(3)
C14 C26 C28 108.2(2)
C29 C26 C27 107.2(2)
C14 C26 C27 111.2(2)
C28 C26 C27 108.9(2)
C31 C30 C33 107.3(2)
C31 C30 C32 107.5(2)
C33 C30 C32 109.9(2)
C31 C30 C16 111.9(2)
C33 C30 C16 110.7(2)
C32 C30 C16 109.5(2)
O2 C34 C35 108.1(2)
C36 C35 C40 117.9(2)
C36 C35 C34 120.8(3)
C40 C35 C34 121.2(3)
C37 C36 C35 121.8(3)
C36 C37 C38 119.1(3)
O5 C38 C37 124.2(2)
O5 C38 C39 115.7(2)
C37 C38 C39 120.0(3)
C40 C39 C38 119.9(3)
C39 C40 C35 121.2(3)

loop_
_geom_bond_atom_site_label_1
_geom_bond_atom_site_label_2
_geom_bond_distance
V1 O1 1.5827(18)
V1 O2 1.7845(17)
V1 O4 1.8333(18)
V1 O3 1.8413(19)
V1 N1 2.236(2)
N1 C7 1.367(3)
N1 C11 1.366(3)
O2 C34 1.437(3)
O3 C1 1.356(3)
O4 C17 1.357(3)
O5 C38 1.367(3)
O5 C41 1.434(3)
C1 C6 1.393(4)
C1 C2 1.407(4)
C2 C3 1.391(4)
C2 C18 1.541(4)
C3 C4 1.401(4)
C4 C5 1.378(4)
C4 C22 1.537(4)
C5 C6 1.402(3)
C6 C7 1.475(4)
C7 C8 1.393(3)
C8 C9 1.370(4)
C9 C10 1.370(4)
C10 C11 1.396(3)
C11 C12 1.474(4)
C12 C13 1.399(4)
C12 C17 1.405(3)
C13 C14 1.374(4)
C14 C15 1.399(4)
C14 C26 1.533(4)
C15 C16 1.388(4)
C16 C17 1.400(4)
C16 C30 1.551(4)
C18 C21 1.529(4)
C18 C20 1.533(4)
C18 C19 1.538(4)
C22 C24 1.527(4)
C22 C23 1.531(4)
C22 C25 1.532(4)
C26 C29 1.527(4)
C26 C28 1.532(4)
C26 C27 1.538(4)
C30 C31 1.531(4)
C30 C33 1.534(4)
C30 C32 1.535(4)
C34 C35 1.500(4)
C35 C36 1.385(4)
C35 C40 1.387(4)
C36 C37 1.382(4)
C37 C38 1.384(4)
C38 C39 1.383(4)
C39 C40 1.378(4)
